data_7117796
loop_
_publ_author_name
'Jola Pospech'
'Alastair J. J. Lennox'
'Matthias Beller'

_publ_section_title
;
 Rhodium-catalysed alkoxylation/acetalization of diazo compounds: one-step
 synthesis of highly functionalised quaternary carbon centres
;
_journal_name_full Chem.Commun.
_journal_page_first 14505
_journal_paper_doi 10.1039/C5cc03903G
_journal_volume 51
_journal_year 2015
_chemical_formula_sum 'C20 H22 O7'
_chemical_formula_weight 374.37
_chemical_name_systematic
;
 ?
;
_space_group_crystal_system monoclinic
_space_group_IT_number 14
_space_group_name_Hall '-P 2yn'
_space_group_name_H-M_alt 'P 1 21/n 1'
_symmetry_space_group_name_Hall '-P 2yn'
_symmetry_space_group_name_H-M 'P 1 21/n 1'
_atom_sites_solution_hydrogens geom
_audit_creation_method SHELXL-2014
_audit_update_record
;
2015-01-13 deposited with the CCDC.
2015-08-11 downloaded from the CCDC.
;
_cell_angle_alpha 90
_cell_angle_beta 100.031(1)
_cell_angle_gamma 90
_cell_formula_units_Z 4
_cell_length_a 9.7096(3)
_cell_length_b 7.1009(2)
_cell_length_c 26.6401(7)
_cell_measurement_reflns_used 9976
_cell_measurement_temperature 150(2)
_cell_measurement_theta_max 28.58
_cell_measurement_theta_min 2.87
_cell_volume 1808.68(9)
_computing_cell_refinement 'SAINT (Bruker, 2013)'
_computing_data_collection 'APEX2 (Bruker, 2014)'
_computing_data_reduction SAINT
_computing_structure_refinement 'SHELXL-2014 (Sheldrick, 2014)'
_computing_structure_solution 'SHELXS-97 (Sheldrick, 2008)'
_diffrn_ambient_temperature 150(2)
_diffrn_detector_area_resol_mean 8.3333
_diffrn_measured_fraction_theta_full 1.000
_diffrn_measured_fraction_theta_max 1.000
_diffrn_measurement_device_type 'Bruker APEX-II CCD'
_diffrn_measurement_method '\f and \w scans'
_diffrn_radiation_type MoK\a
_diffrn_radiation_wavelength 0.71073
_diffrn_reflns_av_R_equivalents 0.0314
_diffrn_reflns_av_unetI/netI 0.0181
_diffrn_reflns_laue_measured_fraction_full 1.000
_diffrn_reflns_laue_measured_fraction_max 1.000
_diffrn_reflns_limit_h_max 12
_diffrn_reflns_limit_h_min -12
_diffrn_reflns_limit_k_max 9
_diffrn_reflns_limit_k_min -9
_diffrn_reflns_limit_l_max 35
_diffrn_reflns_limit_l_min -35
_diffrn_reflns_number 35963
_diffrn_reflns_point_group_measured_fraction_full 1.000
_diffrn_reflns_point_group_measured_fraction_max 1.000
_diffrn_reflns_theta_full 25.242
_diffrn_reflns_theta_max 28.000
_diffrn_reflns_theta_min 2.136
_diffrn_source 'fine-focus sealed tube'
_exptl_absorpt_coefficient_mu 0.104
_exptl_absorpt_correction_T_max 0.98
_exptl_absorpt_correction_T_min 0.91
_exptl_absorpt_correction_type multi-scan
_exptl_absorpt_process_details 'SADABS (Bruker, 2014)'
_exptl_crystal_colour colourless
_exptl_crystal_density_diffrn 1.375
_exptl_crystal_description plate
_exptl_crystal_F_000 792
_exptl_crystal_size_max 0.478
_exptl_crystal_size_mid 0.440
_exptl_crystal_size_min 0.162
_refine_diff_density_max 0.515
_refine_diff_density_min -0.231
_refine_diff_density_rms 0.048
_refine_ls_extinction_coef .
_refine_ls_extinction_method none
_refine_ls_goodness_of_fit_ref 1.034
_refine_ls_hydrogen_treatment constr
_refine_ls_matrix_type full
_refine_ls_number_parameters 248
_refine_ls_number_reflns 4368
_refine_ls_number_restraints 0
_refine_ls_restrained_S_all 1.034
_refine_ls_R_factor_all 0.0555
_refine_ls_R_factor_gt 0.0445
_refine_ls_shift/su_max 0.000
_refine_ls_shift/su_mean 0.000
_refine_ls_structure_factor_coef Fsqd
_refine_ls_weighting_details 'w=1/[\s^2^(Fo^2^)+(0.0494P)^2^+1.2497P] where P=(Fo^2^+2Fc^2^)/3'
_refine_ls_weighting_scheme calc
_refine_ls_wR_factor_gt 0.1103
_refine_ls_wR_factor_ref 0.1182
_reflns_Friedel_coverage 0.000
_reflns_friedel_fraction_full .
_reflns_friedel_fraction_max .
_reflns_number_gt 3616
_reflns_number_total 4368
_reflns_threshold_expression 'I > 2\s(I)'
_cod_data_source_file c5cc03903g2.cif
_cod_data_source_block AX0635
_cod_original_cell_volume 1808.67(9)
_cod_database_code 7117796
_shelx_space_group_comment
;
The symmetry employed for this shelxl refinement is uniquely defined
by the following loop, which should always be used as a source of
symmetry information in preference to the above space-group names.
They are only intended as comments.
;
_shelxl_version_number 2014-3

loop_
_space_group_symop_operation_xyz
'x, y, z'
'-x+1/2, y+1/2, -z+1/2'
'-x, -y, -z'
'x-1/2, -y-1/2, z-1/2'

loop_
_atom_site_label
_atom_site_type_symbol
_atom_site_fract_x
_atom_site_fract_y
_atom_site_fract_z
_atom_site_U_iso_or_equiv
_atom_site_adp_type
_atom_site_occupancy
_atom_site_site_symmetry_order
_atom_site_calc_flag
_atom_site_refinement_flags_posn
_atom_site_refinement_flags_adp
_atom_site_refinement_flags_occupancy
_atom_site_disorder_assembly
_atom_site_disorder_group
C1 C 1.61585(16) -0.1108(2) 0.23226(6) 0.0268(3) Uani 1 1 d . . . . .
H1A H 1.6903 -0.1437 0.2127 0.032 Uiso 1 1 calc R U . . .
H1B H 1.6151 -0.2073 0.2590 0.032 Uiso 1 1 calc R U . . .
C2 C 1.43071(15) 0.0708(2) 0.20432(6) 0.0211(3) Uani 1 1 d . . . . .
C3 C 1.30546(14) 0.1418(2) 0.18020(6) 0.0210(3) Uani 1 1 d . . . . .
H3 H 1.2425 0.0676 0.1570 0.025 Uiso 1 1 calc R U . . .
C4 C 1.27360(14) 0.3296(2) 0.19113(5) 0.0193(3) Uani 1 1 d . . . . .
C5 C 1.36907(15) 0.4340(2) 0.22533(6) 0.0228(3) Uani 1 1 d . . . . .
H5 H 1.3466 0.5602 0.2326 0.027 Uiso 1 1 calc R U . . .
C6 C 1.49694(15) 0.3589(2) 0.24932(6) 0.0240(3) Uani 1 1 d . . . . .
H6 H 1.5614 0.4312 0.2725 0.029 Uiso 1 1 calc R U . . .
C7 C 1.52481(14) 0.1764(2) 0.23785(6) 0.0214(3) Uani 1 1 d . . . . .
C8 C 1.13881(15) 0.4114(2) 0.16554(5) 0.0197(3) Uani 1 1 d . . . . .
C9 C 1.12770(15) 0.6006(2) 0.15132(6) 0.0229(3) Uani 1 1 d . . . . .
H9 H 1.2068 0.6807 0.1595 0.028 Uiso 1 1 calc R U . . .
C10 C 1.00244(15) 0.6739(2) 0.12532(6) 0.0229(3) Uani 1 1 d . . . . .
H10 H 0.9973 0.8028 0.1157 0.027 Uiso 1 1 calc R U . . .
C11 C 0.88436(15) 0.5600(2) 0.11330(5) 0.0200(3) Uani 1 1 d . . . . .
C12 C 0.89482(15) 0.3716(2) 0.12771(6) 0.0217(3) Uani 1 1 d . . . . .
H12 H 0.8155 0.2918 0.1197 0.026 Uiso 1 1 calc R U . . .
C13 C 1.01980(15) 0.2990(2) 0.15359(6) 0.0214(3) Uani 1 1 d . . . . .
H13 H 1.0245 0.1702 0.1634 0.026 Uiso 1 1 calc R U . . .
C14 C 0.74945(15) 0.6280(2) 0.08031(5) 0.0204(3) Uani 1 1 d . . . . .
C15 C 0.70795(15) 0.8301(2) 0.09281(5) 0.0211(3) Uani 1 1 d . . . . .
C16 C 0.53489(19) 1.0616(2) 0.06944(7) 0.0340(4) Uani 1 1 d . . . . .
H16A H 0.5141 1.0646 0.1041 0.051 Uiso 1 1 calc R U . . .
H16B H 0.4486 1.0824 0.0449 0.051 Uiso 1 1 calc R U . . .
H16C H 0.6025 1.1607 0.0657 0.051 Uiso 1 1 calc R U . . .
C17 C 0.58297(17) 0.5176(2) 0.13068(6) 0.0280(3) Uani 1 1 d . . . . .
H17A H 0.6612 0.5033 0.1591 0.042 Uiso 1 1 calc R U . . .
H17B H 0.5147 0.4169 0.1321 0.042 Uiso 1 1 calc R U . . .
H17C H 0.5381 0.6401 0.1332 0.042 Uiso 1 1 calc R U . . .
C18 C 0.76256(16) 0.6194(2) 0.02340(6) 0.0251(3) Uani 1 1 d . . . . .
H18 H 0.6692 0.6413 0.0016 0.030 Uiso 1 1 calc R U . . .
C19 C 0.7310(2) 0.3405(3) -0.02733(8) 0.0467(5) Uani 1 1 d . . . . .
H19A H 0.6359 0.3264 -0.0202 0.070 Uiso 1 1 calc R U . . .
H19B H 0.7723 0.2157 -0.0300 0.070 Uiso 1 1 calc R U . . .
H19C H 0.7279 0.4086 -0.0595 0.070 Uiso 1 1 calc R U . . .
C20 C 0.8794(2) 0.7756(3) -0.03538(7) 0.0387(4) Uani 1 1 d . . . . .
H20A H 0.9260 0.6605 -0.0439 0.058 Uiso 1 1 calc R U . . .
H20B H 0.9391 0.8846 -0.0387 0.058 Uiso 1 1 calc R U . . .
H20C H 0.7900 0.7898 -0.0586 0.058 Uiso 1 1 calc R U . . .
O1 O 1.48335(12) -0.10620(16) 0.19915(5) 0.0338(3) Uani 1 1 d . . . . .
O2 O 1.64243(11) 0.07074(16) 0.25502(5) 0.0314(3) Uani 1 1 d . . . . .
O3 O 0.76347(12) 0.92628(15) 0.12731(4) 0.0283(3) Uani 1 1 d . . . . .
O4 O 0.59295(11) 0.88040(15) 0.06005(4) 0.0271(3) Uani 1 1 d . . . . .
O5 O 0.63386(11) 0.50696(15) 0.08350(4) 0.0229(2) Uani 1 1 d . . . . .
O6 O 0.81373(12) 0.44306(17) 0.01290(4) 0.0318(3) Uani 1 1 d . . . . .
O7 O 0.85477(13) 0.76383(17) 0.01595(4) 0.0327(3) Uani 1 1 d . . . . .

loop_
_atom_site_aniso_label
_atom_site_aniso_U_11
_atom_site_aniso_U_22
_atom_site_aniso_U_33
_atom_site_aniso_U_23
_atom_site_aniso_U_13
_atom_site_aniso_U_12
C1 0.0245(7) 0.0254(8) 0.0290(8) 0.0011(6) 0.0009(6) 0.0064(6)
C2 0.0211(7) 0.0161(6) 0.0262(7) 0.0002(5) 0.0047(5) 0.0012(5)
C3 0.0188(6) 0.0204(7) 0.0230(7) -0.0015(6) 0.0015(5) -0.0005(5)
C4 0.0187(6) 0.0204(7) 0.0188(6) 0.0012(5) 0.0035(5) 0.0024(5)
C5 0.0239(7) 0.0203(7) 0.0241(7) -0.0025(6) 0.0040(6) 0.0018(6)
C6 0.0223(7) 0.0243(7) 0.0236(7) -0.0042(6) -0.0010(6) -0.0013(6)
C7 0.0169(6) 0.0234(7) 0.0231(7) 0.0031(6) 0.0008(5) 0.0018(5)
C8 0.0191(6) 0.0216(7) 0.0180(6) -0.0003(5) 0.0026(5) 0.0038(5)
C9 0.0214(7) 0.0205(7) 0.0264(7) -0.0002(6) 0.0026(6) 0.0005(5)
C10 0.0249(7) 0.0188(7) 0.0247(7) 0.0021(6) 0.0038(6) 0.0029(6)
C11 0.0210(7) 0.0214(7) 0.0172(6) -0.0008(5) 0.0023(5) 0.0047(5)
C12 0.0199(7) 0.0213(7) 0.0231(7) -0.0014(6) 0.0017(5) 0.0006(5)
C13 0.0228(7) 0.0186(7) 0.0223(7) 0.0014(5) 0.0029(5) 0.0029(5)
C14 0.0207(7) 0.0200(7) 0.0200(7) -0.0019(5) 0.0019(5) 0.0024(5)
C15 0.0241(7) 0.0191(7) 0.0204(7) 0.0019(5) 0.0049(5) 0.0033(5)
C16 0.0382(9) 0.0247(8) 0.0371(9) -0.0020(7) 0.0008(7) 0.0139(7)
C17 0.0284(8) 0.0280(8) 0.0286(8) -0.0015(6) 0.0079(6) 0.0006(6)
C18 0.0262(7) 0.0281(8) 0.0204(7) -0.0016(6) 0.0027(6) 0.0084(6)
C19 0.0492(11) 0.0484(12) 0.0408(11) -0.0210(9) 0.0030(9) 0.0019(9)
C20 0.0396(10) 0.0522(11) 0.0264(8) 0.0091(8) 0.0117(7) 0.0122(8)
O1 0.0232(6) 0.0188(5) 0.0550(8) -0.0068(5) -0.0058(5) 0.0059(4)
O2 0.0218(5) 0.0226(6) 0.0450(7) -0.0003(5) -0.0072(5) 0.0043(4)
O3 0.0307(6) 0.0223(5) 0.0302(6) -0.0046(5) 0.0002(5) 0.0023(4)
O4 0.0282(6) 0.0226(5) 0.0281(6) -0.0020(4) -0.0016(4) 0.0090(4)
O5 0.0215(5) 0.0219(5) 0.0251(5) -0.0030(4) 0.0036(4) -0.0002(4)
O6 0.0329(6) 0.0343(6) 0.0263(6) -0.0103(5) -0.0005(5) 0.0127(5)
O7 0.0408(7) 0.0353(6) 0.0237(6) 0.0024(5) 0.0099(5) 0.0019(5)

loop_
_atom_type_symbol
_atom_type_description
_atom_type_scat_dispersion_real
_atom_type_scat_dispersion_imag
_atom_type_scat_source
C C 0.0033 0.0016 'International Tables Vol C Tables 4.2.6.8 and 6.1.1.4'
H H 0.0000 0.0000 'International Tables Vol C Tables 4.2.6.8 and 6.1.1.4'
O O 0.0106 0.0060 'International Tables Vol C Tables 4.2.6.8 and 6.1.1.4'

loop_
_geom_angle_atom_site_label_1
_geom_angle_atom_site_label_2
_geom_angle_atom_site_label_3
_geom_angle
_geom_angle_site_symmetry_1
_geom_angle_site_symmetry_3
O1 C1 O2 108.54(12) . .
O1 C1 H1A 110.0 . .
O2 C1 H1A 110.0 . .
O1 C1 H1B 110.0 . .
O2 C1 H1B 110.0 . .
H1A C1 H1B 108.4 . .
C3 C2 O1 127.30(13) . .
C3 C2 C7 122.46(13) . .
O1 C2 C7 110.23(13) . .
C2 C3 C4 117.39(13) . .
C2 C3 H3 121.3 . .
C4 C3 H3 121.3 . .
C5 C4 C3 119.53(13) . .
C5 C4 C8 121.61(13) . .
C3 C4 C8 118.86(13) . .
C4 C5 C6 122.12(14) . .
C4 C5 H5 118.9 . .
C6 C5 H5 118.9 . .
C7 C6 C5 116.93(13) . .
C7 C6 H6 121.5 . .
C5 C6 H6 121.5 . .
C6 C7 O2 128.80(13) . .
C6 C7 C2 121.57(13) . .
O2 C7 C2 109.62(13) . .
C13 C8 C9 117.87(13) . .
C13 C8 C4 120.65(13) . .
C9 C8 C4 121.46(13) . .
C10 C9 C8 120.98(14) . .
C10 C9 H9 119.5 . .
C8 C9 H9 119.5 . .
C9 C10 C11 120.67(14) . .
C9 C10 H10 119.7 . .
C11 C10 H10 119.7 . .
C12 C11 C10 118.50(13) . .
C12 C11 C14 118.55(13) . .
C10 C11 C14 122.63(13) . .
C13 C12 C11 120.69(14) . .
C13 C12 H12 119.7 . .
C11 C12 H12 119.7 . .
C12 C13 C8 121.28(13) . .
C12 C13 H13 119.4 . .
C8 C13 H13 119.4 . .
O5 C14 C11 112.41(12) . .
O5 C14 C15 108.03(11) . .
C11 C14 C15 113.62(12) . .
O5 C14 C18 103.58(11) . .
C11 C14 C18 110.14(12) . .
C15 C14 C18 108.52(12) . .
O3 C15 O4 124.13(13) . .
O3 C15 C14 126.71(13) . .
O4 C15 C14 109.08(12) . .
O4 C16 H16A 109.5 . .
O4 C16 H16B 109.5 . .
H16A C16 H16B 109.5 . .
O4 C16 H16C 109.5 . .
H16A C16 H16C 109.5 . .
H16B C16 H16C 109.5 . .
O5 C17 H17A 109.5 . .
O5 C17 H17B 109.5 . .
H17A C17 H17B 109.5 . .
O5 C17 H17C 109.5 . .
H17A C17 H17C 109.5 . .
H17B C17 H17C 109.5 . .
O6 C18 O7 111.78(12) . .
O6 C18 C14 109.01(12) . .
O7 C18 C14 105.96(12) . .
O6 C18 H18 110.0 . .
O7 C18 H18 110.0 . .
C14 C18 H18 110.0 . .
O6 C19 H19A 109.5 . .
O6 C19 H19B 109.5 . .
H19A C19 H19B 109.5 . .
O6 C19 H19C 109.5 . .
H19A C19 H19C 109.5 . .
H19B C19 H19C 109.5 . .
O7 C20 H20A 109.5 . .
O7 C20 H20B 109.5 . .
H20A C20 H20B 109.5 . .
O7 C20 H20C 109.5 . .
H20A C20 H20C 109.5 . .
H20B C20 H20C 109.5 . .
C2 O1 C1 105.68(12) . .
C7 O2 C1 105.83(11) . .
C15 O4 C16 115.53(12) . .
C14 O5 C17 114.57(11) . .
C18 O6 C19 115.93(13) . .
C18 O7 C20 113.35(13) . .

loop_
_geom_bond_atom_site_label_1
_geom_bond_atom_site_label_2
_geom_bond_distance
_geom_bond_site_symmetry_2
C1 O1 1.4279(18) .
C1 O2 1.4290(19) .
C1 H1A 0.9900 .
C1 H1B 0.9900 .
C2 C3 1.369(2) .
C2 O1 1.3729(17) .
C2 C7 1.382(2) .
C3 C4 1.410(2) .
C3 H3 0.9500 .
C4 C5 1.395(2) .
C4 C8 1.4848(19) .
C5 C6 1.399(2) .
C5 H5 0.9500 .
C6 C7 1.369(2) .
C6 H6 0.9500 .
C7 O2 1.3764(17) .
C8 C13 1.395(2) .
C8 C9 1.395(2) .
C9 C10 1.391(2) .
C9 H9 0.9500 .
C10 C11 1.394(2) .
C10 H10 0.9500 .
C11 C12 1.391(2) .
C11 C14 1.5231(19) .
C12 C13 1.3865(19) .
C12 H12 0.9500 .
C13 H13 0.9500 .
C14 O5 1.4276(17) .
C14 C15 1.543(2) .
C14 C18 1.544(2) .
C15 O3 1.1956(18) .
C15 O4 1.3403(17) .
C16 O4 1.4439(18) .
C16 H16A 0.9800 .
C16 H16B 0.9800 .
C16 H16C 0.9800 .
C17 O5 1.4304(19) .
C17 H17A 0.9800 .
C17 H17B 0.9800 .
C17 H17C 0.9800 .
C18 O6 1.3934(18) .
C18 O7 1.398(2) .
C18 H18 1.0000 .
C19 O6 1.423(2) .
C19 H19A 0.9800 .
C19 H19B 0.9800 .
C19 H19C 0.9800 .
C20 O7 1.431(2) .
C20 H20A 0.9800 .
C20 H20B 0.9800 .
C20 H20C 0.9800 .

loop_
_geom_torsion_atom_site_label_1
_geom_torsion_atom_site_label_2
_geom_torsion_atom_site_label_3
_geom_torsion_atom_site_label_4
_geom_torsion
_geom_torsion_site_symmetry_1
_geom_torsion_site_symmetry_2
_geom_torsion_site_symmetry_3
_geom_torsion_site_symmetry_4
O1 C2 C3 C4 -179.42(14) . . . .
C7 C2 C3 C4 -0.6(2) . . . .
C2 C3 C4 C5 0.2(2) . . . .
C2 C3 C4 C8 179.83(13) . . . .
C3 C4 C5 C6 0.2(2) . . . .
C8 C4 C5 C6 -179.42(14) . . . .
C4 C5 C6 C7 -0.2(2) . . . .
C5 C6 C7 O2 178.53(15) . . . .
C5 C6 C7 C2 -0.3(2) . . . .
C3 C2 C7 C6 0.7(2) . . . .
O1 C2 C7 C6 179.71(14) . . . .
C3 C2 C7 O2 -178.30(14) . . . .
O1 C2 C7 O2 0.66(18) . . . .
C5 C4 C8 C13 -147.25(15) . . . .
C3 C4 C8 C13 33.1(2) . . . .
C5 C4 C8 C9 34.7(2) . . . .
C3 C4 C8 C9 -144.96(15) . . . .
C13 C8 C9 C10 -1.0(2) . . . .
C4 C8 C9 C10 177.09(13) . . . .
C8 C9 C10 C11 0.7(2) . . . .
C9 C10 C11 C12 -0.2(2) . . . .
C9 C10 C11 C14 -173.62(13) . . . .
C10 C11 C12 C13 0.2(2) . . . .
C14 C11 C12 C13 173.86(13) . . . .
C11 C12 C13 C8 -0.6(2) . . . .
C9 C8 C13 C12 1.0(2) . . . .
C4 C8 C13 C12 -177.14(13) . . . .
C12 C11 C14 O5 21.18(18) . . . .
C10 C11 C14 O5 -165.45(13) . . . .
C12 C11 C14 C15 144.26(13) . . . .
C10 C11 C14 C15 -42.37(19) . . . .
C12 C11 C14 C18 -93.75(16) . . . .
C10 C11 C14 C18 79.61(17) . . . .
O5 C14 C15 O3 118.78(16) . . . .
C11 C14 C15 O3 -6.7(2) . . . .
C18 C14 C15 O3 -129.55(16) . . . .
O5 C14 C15 O4 -57.99(15) . . . .
C11 C14 C15 O4 176.57(12) . . . .
C18 C14 C15 O4 53.69(15) . . . .
O5 C14 C18 O6 -71.36(14) . . . .
C11 C14 C18 O6 49.06(16) . . . .
C15 C14 C18 O6 174.02(12) . . . .
O5 C14 C18 O7 168.20(11) . . . .
C11 C14 C18 O7 -71.39(15) . . . .
C15 C14 C18 O7 53.57(15) . . . .
C3 C2 O1 C1 -179.76(15) . . . .
C7 C2 O1 C1 1.34(17) . . . .
O2 C1 O1 C2 -2.78(17) . . . .
C6 C7 O2 C1 178.68(16) . . . .
C2 C7 O2 C1 -2.36(17) . . . .
O1 C1 O2 C7 3.17(17) . . . .
O3 C15 O4 C16 -1.5(2) . . . .
C14 C15 O4 C16 175.40(13) . . . .
C11 C14 O5 C17 72.37(15) . . . .
C15 C14 O5 C17 -53.79(15) . . . .
C18 C14 O5 C17 -168.77(12) . . . .
O7 C18 O6 C19 -118.45(17) . . . .
C14 C18 O6 C19 124.76(16) . . . .
O6 C18 O7 C20 61.15(17) . . . .
C14 C18 O7 C20 179.78(12) . . . .
